data_4328262
loop_
_publ_author_name
'Sang Ho Lim'
'Marilyn M. Olmstead'
'James C. Fettinger'
'Alan L. Balch'

_publ_section_title
;
 Polymorphs and Aurophilic Interactions in Colorless Crystals of
 Au2(\m-1,2 bis-(diphenylarsino)ethane)X2, (X = Cl, Br, I)
;
_journal_name_full 'Inorganic Chemistry'
_journal_page_first 1925
_journal_page_last 1932
_journal_paper_doi 10.1021/ic2022165
_journal_volume 51
_journal_year 2012
_chemical_formula_moiety 'C26 H24 As2 Au2 I2'
_chemical_formula_sum 'C26 H24 As2 Au2 I2'
_chemical_formula_weight 1134.03
_chemical_name_common \a-Au2[1,2bis(diphenylarsine)ethane]I2
_chemical_name_systematic
; 
 ? 
;
_space_group_IT_number 14
_symmetry_cell_setting monoclinic
_symmetry_space_group_name_Hall '-P 2ybc'
_symmetry_space_group_name_H-M 'P 1 21/c 1'
_atom_sites_solution_hydrogens geom
_atom_sites_solution_primary direct
_atom_sites_solution_secondary difmap
_audit_creation_method SHELXL-97
_cell_angle_alpha 90.00
_cell_angle_beta 111.741(2)
_cell_angle_gamma 90.00
_cell_formula_units_Z 4
_cell_length_a 13.0586(4)
_cell_length_b 11.7775(4)
_cell_length_c 19.7245(5)
_cell_measurement_reflns_used 9057
_cell_measurement_temperature 90(2)
_cell_measurement_theta_max 27.52
_cell_measurement_theta_min 2.22
_cell_volume 2817.80(15)
_computing_cell_refinement SAINT
_computing_data_collection 'SMART 5.054 (Bruker, 2003)'
_computing_data_reduction 'SAINT 6.45A (Bruker, 2003)'
_computing_molecular_graphics 'SHELXTL 5.1, XP (Sheldrick, 1994)'
_computing_publication_material 'SHELXS-97 (Sheldrick, 2008)'
_computing_structure_refinement 'SHELXL-97 (Sheldrick, 2008)'
_computing_structure_solution 'SHELXS-97 (Sheldrick, 2008)'
_diffrn_ambient_temperature 90(2)
_diffrn_detector_area_resol_mean 8.3
_diffrn_measured_fraction_theta_full 0.999
_diffrn_measured_fraction_theta_max 0.999
_diffrn_measurement_device_type 'Bruker SMART 1000'
_diffrn_measurement_method \w
_diffrn_radiation_monochromator graphite
_diffrn_radiation_source 'fine-focus sealed tube'
_diffrn_radiation_type MoK\a
_diffrn_radiation_wavelength 0.71073
_diffrn_reflns_av_R_equivalents 0.0297
_diffrn_reflns_av_sigmaI/netI 0.0220
_diffrn_reflns_limit_h_max 16
_diffrn_reflns_limit_h_min -16
_diffrn_reflns_limit_k_max 15
_diffrn_reflns_limit_k_min -15
_diffrn_reflns_limit_l_max 25
_diffrn_reflns_limit_l_min -25
_diffrn_reflns_number 30594
_diffrn_reflns_theta_full 27.54
_diffrn_reflns_theta_max 27.54
_diffrn_reflns_theta_min 1.68
_exptl_absorpt_coefficient_mu 14.936
_exptl_absorpt_correction_T_max 0.167
_exptl_absorpt_correction_T_min 0.039
_exptl_absorpt_correction_type multi-scan
_exptl_absorpt_process_details 'SADABS 2.10 (Sheldrick, 2003)'
_exptl_crystal_colour colorless
_exptl_crystal_density_diffrn 2.673
_exptl_crystal_description plate
_exptl_crystal_F_000 2040
_exptl_crystal_size_max 0.24
_exptl_crystal_size_mid 0.22
_exptl_crystal_size_min 0.12
_refine_diff_density_max 0.630
_refine_diff_density_min -0.637
_refine_diff_density_rms 0.112
_refine_ls_extinction_method none
_refine_ls_goodness_of_fit_ref 1.081
_refine_ls_hydrogen_treatment constr
_refine_ls_matrix_type full
_refine_ls_number_parameters 289
_refine_ls_number_reflns 6484
_refine_ls_number_restraints 0
_refine_ls_restrained_S_all 1.081
_refine_ls_R_factor_all 0.0178
_refine_ls_R_factor_gt 0.0151
_refine_ls_shift/su_max 0.003
_refine_ls_shift/su_mean 0.000
_refine_ls_structure_factor_coef Fsqd
_refine_ls_weighting_details 'calc w=1/[\s^2^(Fo^2^)+(0.0094P)^2^+2.4052P] where P=(Fo^2^+2Fc^2^)/3'
_refine_ls_weighting_scheme calc
_refine_ls_wR_factor_gt 0.0333
_refine_ls_wR_factor_ref 0.0341
_reflns_number_gt 6015
_reflns_number_total 6484
_reflns_threshold_expression >2sigma(I)
_cod_data_source_file ic2022165_si_001_5.cif
_cod_data_source_block sh171
_cod_original_sg_symbol_H-M 'P 21/c'
_cod_database_code 4328262

loop_
_symmetry_equiv_pos_as_xyz
'x, y, z'
'-x, y+1/2, -z+1/2'
'-x, -y, -z'
'x, -y-1/2, z-1/2'

loop_
_atom_site_label
_atom_site_type_symbol
_atom_site_fract_x
_atom_site_fract_y
_atom_site_fract_z
_atom_site_U_iso_or_equiv
_atom_site_adp_type
_atom_site_occupancy
_atom_site_symmetry_multiplicity
_atom_site_calc_flag
_atom_site_refinement_flags
Au1 Au 0.354302(9) 0.022295(10) 0.085498(5) 0.01562(3) Uani 1 1 d .
Au2 Au -0.176133(9) 0.128655(9) -0.107541(5) 0.01387(3) Uani 1 1 d .
I1 I 0.441982(16) -0.023964(17) 0.221696(9) 0.01871(4) Uani 1 1 d .
I2 I -0.237168(17) 0.305511(17) -0.056973(10) 0.02223(5) Uani 1 1 d .
As1 As 0.28713(2) 0.07031(3) -0.039380(14) 0.01396(6) Uani 1 1 d .
As2 As -0.08535(2) -0.01994(2) -0.142850(14) 0.01221(6) Uani 1 1 d .
C1 C 0.3165(2) -0.0421(3) -0.10049(15) 0.0165(6) Uani 1 1 d .
C2 C 0.2681(3) -0.0343(3) -0.17650(16) 0.0205(6) Uani 1 1 d .
H2A H 0.2224 0.0268 -0.1981 0.025 Uiso 1 1 calc R
C3 C 0.2881(3) -0.1173(3) -0.21957(19) 0.0293(8) Uani 1 1 d .
H3A H 0.2556 -0.1127 -0.2702 0.035 Uiso 1 1 calc R
C4 C 0.3570(3) -0.2077(3) -0.1868(2) 0.0340(8) Uani 1 1 d .
H4A H 0.3710 -0.2632 -0.2158 0.041 Uiso 1 1 calc R
C5 C 0.4047(3) -0.2160(3) -0.1121(2) 0.0367(9) Uani 1 1 d .
H5A H 0.4509 -0.2767 -0.0907 0.044 Uiso 1 1 calc R
C6 C 0.3837(3) -0.1331(3) -0.06850(18) 0.0242(7) Uani 1 1 d .
H6A H 0.4149 -0.1391 -0.0179 0.029 Uiso 1 1 calc R
C7 C 0.3406(2) 0.2122(3) -0.06219(14) 0.0153(6) Uani 1 1 d .
C8 C 0.4029(2) 0.2164(3) -0.10639(15) 0.0180(6) Uani 1 1 d .
H8A H 0.4190 0.1501 -0.1261 0.022 Uiso 1 1 calc R
C9 C 0.4405(3) 0.3207(3) -0.12071(16) 0.0237(7) Uani 1 1 d .
H9A H 0.4827 0.3241 -0.1497 0.028 Uiso 1 1 calc R
C10 C 0.4158(3) 0.4191(3) -0.09221(18) 0.0284(7) Uani 1 1 d .
H10A H 0.4407 0.4886 -0.1024 0.034 Uiso 1 1 calc R
C11 C 0.3539(3) 0.4149(3) -0.04846(19) 0.0311(8) Uani 1 1 d .
H11A H 0.3372 0.4817 -0.0296 0.037 Uiso 1 1 calc R
C12 C 0.3167(3) 0.3117(3) -0.03257(17) 0.0255(7) Uani 1 1 d .
H12A H 0.2762 0.3088 -0.0025 0.031 Uiso 1 1 calc R
C13 C 0.1270(2) 0.0864(3) -0.08624(15) 0.0163(6) Uani 1 1 d .
H13A H 0.1015 0.1447 -0.0615 0.020 Uiso 1 1 calc R
H13B H 0.1078 0.1093 -0.1367 0.020 Uiso 1 1 calc R
C14 C 0.0713(2) -0.0254(3) -0.08324(15) 0.0163(6) Uani 1 1 d .
H14A H 0.0809 -0.0420 -0.0331 0.020 Uiso 1 1 calc R
H14B H 0.1058 -0.0859 -0.1006 0.020 Uiso 1 1 calc R
C15 C -0.1363(2) -0.1716(2) -0.13815(15) 0.0146(5) Uani 1 1 d .
C16 C -0.0869(3) -0.2396(3) -0.07612(16) 0.0202(6) Uani 1 1 d .
H16A H -0.0248 -0.2142 -0.0378 0.024 Uiso 1 1 calc R
C17 C -0.1315(3) -0.3448(3) -0.07261(18) 0.0270(7) Uani 1 1 d .
H17A H -0.0993 -0.3901 -0.0316 0.032 Uiso 1 1 calc R
C18 C -0.2239(3) -0.3835(3) -0.12973(19) 0.0284(7) Uani 1 1 d .
H18A H -0.2539 -0.4542 -0.1268 0.034 Uiso 1 1 calc R
C19 C -0.2712(3) -0.3165(3) -0.19103(18) 0.0284(7) Uani 1 1 d .
H19A H -0.3328 -0.3426 -0.2295 0.034 Uiso 1 1 calc R
C20 C -0.2280(3) -0.2112(3) -0.19566(16) 0.0218(6) Uani 1 1 d .
H20A H -0.2601 -0.1669 -0.2372 0.026 Uiso 1 1 calc R
C21 C -0.0835(2) -0.0069(3) -0.23985(15) 0.0167(6) Uani 1 1 d .
C22 C -0.1259(3) 0.0907(3) -0.27955(16) 0.0259(7) Uani 1 1 d .
H22A H -0.1583 0.1466 -0.2608 0.031 Uiso 1 1 calc R
C23 C -0.1192(3) 0.1039(3) -0.34813(17) 0.0341(9) Uani 1 1 d .
H23A H -0.1479 0.1687 -0.3755 0.041 Uiso 1 1 calc R
C24 C -0.0704(3) 0.0217(3) -0.37538(18) 0.0334(9) Uani 1 1 d .
H24A H -0.0660 0.0312 -0.4210 0.040 Uiso 1 1 calc R
C25 C -0.0277(3) -0.0755(3) -0.33517(17) 0.0314(8) Uani 1 1 d .
H25A H 0.0056 -0.1307 -0.3538 0.038 Uiso 1 1 calc R
C26 C -0.0346(3) -0.0904(3) -0.26731(16) 0.0239(7) Uani 1 1 d .
H26A H -0.0066 -0.1558 -0.2404 0.029 Uiso 1 1 calc R

loop_
_atom_site_aniso_label
_atom_site_aniso_U_11
_atom_site_aniso_U_22
_atom_site_aniso_U_33
_atom_site_aniso_U_23
_atom_site_aniso_U_13
_atom_site_aniso_U_12
Au1 0.01398(6) 0.01925(6) 0.01297(5) 0.00073(4) 0.00423(4) -0.00175(4)
Au2 0.01493(5) 0.01286(6) 0.01377(5) 0.00065(4) 0.00527(4) 0.00040(4)
I1 0.01873(9) 0.02292(11) 0.01384(8) 0.00217(7) 0.00529(7) -0.00038(8)
I2 0.02969(11) 0.01663(10) 0.01950(9) -0.00128(7) 0.00809(8) 0.00592(8)
As1 0.01168(13) 0.01699(15) 0.01257(13) -0.00016(10) 0.00374(10) -0.00095(11)
As2 0.01151(13) 0.01300(14) 0.01120(12) 0.00058(10) 0.00316(10) -0.00029(11)
C1 0.0136(13) 0.0167(15) 0.0200(14) -0.0017(11) 0.0071(11) -0.0010(11)
C2 0.0194(15) 0.0197(17) 0.0235(15) -0.0027(12) 0.0093(12) -0.0020(12)
C3 0.0301(18) 0.032(2) 0.0326(18) -0.0129(15) 0.0197(15) -0.0093(15)
C4 0.0303(19) 0.026(2) 0.053(2) -0.0188(16) 0.0236(17) -0.0086(16)
C5 0.0281(19) 0.0191(19) 0.062(3) -0.0031(17) 0.0152(18) 0.0071(15)
C6 0.0196(15) 0.0183(17) 0.0326(17) 0.0022(13) 0.0072(13) -0.0001(13)
C7 0.0121(13) 0.0161(15) 0.0144(13) -0.0001(10) 0.0012(10) -0.0020(11)
C8 0.0178(14) 0.0192(16) 0.0149(13) 0.0004(11) 0.0037(11) 0.0009(12)
C9 0.0226(16) 0.0277(18) 0.0196(15) 0.0054(12) 0.0064(12) -0.0048(14)
C10 0.0310(18) 0.0183(17) 0.0324(17) 0.0041(13) 0.0076(14) -0.0056(14)
C11 0.0319(19) 0.0183(18) 0.040(2) -0.0095(14) 0.0097(15) -0.0019(15)
C12 0.0247(16) 0.0253(18) 0.0291(17) -0.0049(13) 0.0130(14) -0.0014(14)
C13 0.0121(13) 0.0201(16) 0.0151(13) -0.0003(11) 0.0033(10) 0.0002(12)
C14 0.0131(13) 0.0204(16) 0.0144(13) 0.0015(11) 0.0038(11) 0.0018(11)
C15 0.0149(13) 0.0101(14) 0.0210(14) 0.0001(11) 0.0093(11) 0.0003(11)
C16 0.0223(15) 0.0217(17) 0.0186(14) 0.0048(12) 0.0098(12) 0.0034(13)
C17 0.040(2) 0.0185(17) 0.0301(17) 0.0083(13) 0.0218(15) 0.0063(14)
C18 0.043(2) 0.0127(16) 0.0394(19) -0.0037(13) 0.0266(16) -0.0070(14)
C19 0.0303(18) 0.0239(18) 0.0296(17) -0.0070(14) 0.0094(14) -0.0105(15)
C20 0.0219(15) 0.0189(16) 0.0233(15) 0.0005(12) 0.0068(12) -0.0007(13)
C21 0.0159(14) 0.0193(16) 0.0123(13) 0.0007(11) 0.0022(11) -0.0058(12)
C22 0.0346(18) 0.0213(17) 0.0188(15) 0.0010(12) 0.0063(13) -0.0022(14)
C23 0.059(2) 0.0246(19) 0.0173(15) 0.0050(13) 0.0122(16) -0.0074(17)
C24 0.044(2) 0.041(2) 0.0172(15) -0.0012(14) 0.0138(15) -0.0144(17)
C25 0.0294(18) 0.043(2) 0.0245(17) -0.0094(15) 0.0134(14) -0.0014(16)
C26 0.0250(16) 0.0254(18) 0.0204(15) -0.0025(12) 0.0075(12) 0.0022(14)

loop_
_atom_type_symbol
_atom_type_description
_atom_type_scat_dispersion_real
_atom_type_scat_dispersion_imag
_atom_type_scat_source
C C 0.0033 0.0016 'International Tables Vol C Tables 4.2.6.8 and 6.1.1.4'
H H 0.0000 0.0000 'International Tables Vol C Tables 4.2.6.8 and 6.1.1.4'
As As 0.0499 2.0058 'International Tables Vol C Tables 4.2.6.8 and 6.1.1.4'
Au Au -2.0133 8.8022 'International Tables Vol C Tables 4.2.6.8 and 6.1.1.4'
I I -0.4742 1.8119 'International Tables Vol C Tables 4.2.6.8 and 6.1.1.4'

loop_
_geom_angle_atom_site_label_1
_geom_angle_atom_site_label_2
_geom_angle_atom_site_label_3
_geom_angle
_geom_angle_site_symmetry_3
As1 Au1 I1 175.504(9) .
As1 Au1 Au2 106.107(8) 3
I1 Au1 Au2 78.277(6) 3
As2 Au2 I2 168.927(10) .
As2 Au2 Au1 95.844(8) 3
I2 Au2 Au1 93.099(6) 3
C1 As1 C7 106.08(12) .
C1 As1 C13 101.36(12) .
C7 As1 C13 102.83(12) .
C1 As1 Au1 113.98(9) .
C7 As1 Au1 115.16(8) .
C13 As1 Au1 115.83(8) .
C15 As2 C21 104.71(12) .
C15 As2 C14 104.23(12) .
C21 As2 C14 101.85(12) .
C15 As2 Au2 117.04(8) .
C21 As2 Au2 115.22(9) .
C14 As2 Au2 112.13(9) .
C6 C1 C2 120.0(3) .
C6 C1 As1 119.3(2) .
C2 C1 As1 120.7(2) .
C3 C2 C1 119.9(3) .
C3 C2 H2A 120.0 .
C1 C2 H2A 120.0 .
C2 C3 C4 119.6(3) .
C2 C3 H3A 120.2 .
C4 C3 H3A 120.2 .
C5 C4 C3 120.8(3) .
C5 C4 H4A 119.6 .
C3 C4 H4A 119.6 .
C4 C5 C6 119.8(3) .
C4 C5 H5A 120.1 .
C6 C5 H5A 120.1 .
C1 C6 C5 119.9(3) .
C1 C6 H6A 120.0 .
C5 C6 H6A 120.0 .
C12 C7 C8 120.3(3) .
C12 C7 As1 118.3(2) .
C8 C7 As1 121.4(2) .
C9 C8 C7 119.3(3) .
C9 C8 H8A 120.4 .
C7 C8 H8A 120.4 .
C10 C9 C8 120.4(3) .
C10 C9 H9A 119.8 .
C8 C9 H9A 119.8 .
C9 C10 C11 120.3(3) .
C9 C10 H10A 119.9 .
C11 C10 H10A 119.9 .
C10 C11 C12 120.4(3) .
C10 C11 H11A 119.8 .
C12 C11 H11A 119.8 .
C11 C12 C7 119.3(3) .
C11 C12 H12A 120.3 .
C7 C12 H12A 120.3 .
C14 C13 As1 109.98(19) .
C14 C13 H13A 109.7 .
As1 C13 H13A 109.7 .
C14 C13 H13B 109.7 .
As1 C13 H13B 109.7 .
H13A C13 H13B 108.2 .
C13 C14 As2 111.09(19) .
C13 C14 H14A 109.4 .
As2 C14 H14A 109.4 .
C13 C14 H14B 109.4 .
As2 C14 H14B 109.4 .
H14A C14 H14B 108.0 .
C20 C15 C16 119.9(3) .
C20 C15 As2 118.8(2) .
C16 C15 As2 121.2(2) .
C17 C16 C15 119.3(3) .
C17 C16 H16A 120.4 .
C15 C16 H16A 120.4 .
C16 C17 C18 120.7(3) .
C16 C17 H17A 119.7 .
C18 C17 H17A 119.7 .
C19 C18 C17 119.6(3) .
C19 C18 H18A 120.2 .
C17 C18 H18A 120.2 .
C20 C19 C18 120.6(3) .
C20 C19 H19A 119.7 .
C18 C19 H19A 119.7 .
C19 C20 C15 119.9(3) .
C19 C20 H20A 120.1 .
C15 C20 H20A 120.1 .
C22 C21 C26 120.8(3) .
C22 C21 As2 118.5(2) .
C26 C21 As2 120.5(2) .
C21 C22 C23 119.0(3) .
C21 C22 H22A 120.5 .
C23 C22 H22A 120.5 .
C24 C23 C22 120.4(3) .
C24 C23 H23A 119.8 .
C22 C23 H23A 119.8 .
C23 C24 C25 120.3(3) .
C23 C24 H24A 119.8 .
C25 C24 H24A 119.8 .
C26 C25 C24 120.0(3) .
C26 C25 H25A 120.0 .
C24 C25 H25A 120.0 .
C25 C26 C21 119.4(3) .
C25 C26 H26A 120.3 .
C21 C26 H26A 120.3 .

loop_
_geom_bond_atom_site_label_1
_geom_bond_atom_site_label_2
_geom_bond_distance
_geom_bond_site_symmetry_2
Au1 As1 2.3571(3) .
Au1 I1 2.5585(2) .
Au1 Au2 3.08416(16) 3
Au2 As2 2.3590(3) .
Au2 I2 2.5608(2) .
Au2 Au1 3.08422(16) 3
As1 C1 1.923(3) .
As1 C7 1.928(3) .
As1 C13 1.957(3) .
As2 C15 1.920(3) .
As2 C21 1.928(3) .
As2 C14 1.947(3) .
C1 C6 1.381(4) .
C1 C2 1.398(4) .
C2 C3 1.383(4) .
C2 H2A 0.9300 .
C3 C4 1.389(5) .
C3 H3A 0.9300 .
C4 C5 1.375(5) .
C4 H4A 0.9300 .
C5 C6 1.393(5) .
C5 H5A 0.9300 .
C6 H6A 0.9300 .
C7 C12 1.395(4) .
C7 C8 1.396(4) .
C8 C9 1.390(4) .
C8 H8A 0.9300 .
C9 C10 1.378(5) .
C9 H9A 0.9300 .
C10 C11 1.384(5) .
C10 H10A 0.9300 .
C11 C12 1.388(5) .
C11 H11A 0.9300 .
C12 H12A 0.9300 .
C13 C14 1.516(4) .
C13 H13A 0.9700 .
C13 H13B 0.9700 .
C14 H14A 0.9700 .
C14 H14B 0.9700 .
C15 C20 1.390(4) .
C15 C16 1.404(4) .
C16 C17 1.381(4) .
C16 H16A 0.9300 .
C17 C18 1.388(5) .
C17 H17A 0.9300 .
C18 C19 1.384(5) .
C18 H18A 0.9300 .
C19 C20 1.379(4) .
C19 H19A 0.9300 .
C20 H20A 0.9300 .
C21 C22 1.386(4) .
C21 C26 1.388(4) .
C22 C23 1.396(4) .
C22 H22A 0.9300 .
C23 C24 1.373(5) .
C23 H23A 0.9300 .
C24 C25 1.387(5) .
C24 H24A 0.9300 .
C25 C26 1.385(4) .
C25 H25A 0.9300 .
C26 H26A 0.9300 .

loop_
_geom_torsion_atom_site_label_1
_geom_torsion_atom_site_label_2
_geom_torsion_atom_site_label_3
_geom_torsion_atom_site_label_4
_geom_torsion
_geom_torsion_site_symmetry_1
Au2 Au1 As1 C1 -84.43(9) 3
Au2 Au1 As1 C7 152.62(10) 3
Au2 Au1 As1 C13 32.63(10) 3
I2 Au2 As2 C15 138.47(10) .
Au1 Au2 As2 C15 -5.23(9) 3
I2 Au2 As2 C21 -97.78(10) .
Au1 Au2 As2 C21 118.52(9) 3
I2 Au2 As2 C14 18.11(11) .
Au1 Au2 As2 C14 -125.60(9) 3
C7 As1 C1 C6 120.1(2) .
C13 As1 C1 C6 -132.8(2) .
Au1 As1 C1 C6 -7.7(3) .
C7 As1 C1 C2 -61.8(3) .
C13 As1 C1 C2 45.2(3) .
Au1 As1 C1 C2 170.4(2) .
C6 C1 C2 C3 -0.4(5) .
As1 C1 C2 C3 -178.5(2) .
C1 C2 C3 C4 -0.5(5) .
C2 C3 C4 C5 0.6(5) .
C3 C4 C5 C6 0.2(5) .
C2 C1 C6 C5 1.2(5) .
As1 C1 C6 C5 179.2(3) .
C4 C5 C6 C1 -1.0(5) .
C1 As1 C7 C12 171.6(2) .
C13 As1 C7 C12 65.6(2) .
Au1 As1 C7 C12 -61.3(2) .
C1 As1 C7 C8 -9.1(3) .
C13 As1 C7 C8 -115.1(2) .
Au1 As1 C7 C8 118.0(2) .
C12 C7 C8 C9 -0.2(4) .
As1 C7 C8 C9 -179.4(2) .
C7 C8 C9 C10 -0.6(4) .
C8 C9 C10 C11 0.6(5) .
C9 C10 C11 C12 0.3(5) .
C10 C11 C12 C7 -1.1(5) .
C8 C7 C12 C11 1.0(4) .
As1 C7 C12 C11 -179.7(2) .
C1 As1 C13 C14 62.1(2) .
C7 As1 C13 C14 171.72(19) .
Au1 As1 C13 C14 -61.8(2) .
As1 C13 C14 As2 -170.71(13) .
C15 As2 C14 C13 175.20(19) .
C21 As2 C14 C13 66.5(2) .
Au2 As2 C14 C13 -57.2(2) .
C21 As2 C15 C20 -46.6(3) .
C14 As2 C15 C20 -153.2(2) .
Au2 As2 C15 C20 82.3(2) .
C21 As2 C15 C16 137.3(2) .
C14 As2 C15 C16 30.7(3) .
Au2 As2 C15 C16 -93.8(2) .
C20 C15 C16 C17 -1.1(4) .
As2 C15 C16 C17 175.0(2) .
C15 C16 C17 C18 0.3(5) .
C16 C17 C18 C19 0.6(5) .
C17 C18 C19 C20 -0.5(5) .
C18 C19 C20 C15 -0.3(5) .
C16 C15 C20 C19 1.1(4) .
As2 C15 C20 C19 -175.0(2) .
C15 As2 C21 C22 135.4(2) .
C14 As2 C21 C22 -116.3(2) .
Au2 As2 C21 C22 5.3(3) .
C15 As2 C21 C26 -48.6(3) .
C14 As2 C21 C26 59.7(3) .
Au2 As2 C21 C26 -178.6(2) .
C26 C21 C22 C23 0.3(5) .
As2 C21 C22 C23 176.3(3) .
C21 C22 C23 C24 -0.6(5) .
C22 C23 C24 C25 0.2(6) .
C23 C24 C25 C26 0.4(6) .
C24 C25 C26 C21 -0.6(5) .
C22 C21 C26 C25 0.3(5) .
As2 C21 C26 C25 -175.7(2) .
